data_4027661
loop_
_publ_author_name
'Ming-Chang P. Yeh'
'Chia-Jung Liang'
'Chern-Wei Fan'
'Wei-Hang Chiu'
'Jun-Yuan Lo'

_publ_section_title
;
 Synthesis of 2-Azaspiro[4.6]undec-7-enes from
 N-Tosyl-N-(3-arylpropargyl)-Tethered 3-Methylcyclohex-2-en-1-ols
;
_journal_name_full 'Journal of Organic Chemistry'
_journal_page_first 9707
_journal_page_last 9717
_journal_paper_doi 10.1021/jo301764g
_journal_volume 77
_journal_year 2012
_chemical_formula_moiety 'C27 H32 Cl N O2 S'
_chemical_formula_sum 'C27 H32 Cl N O2 S'
_chemical_formula_weight 470.05
_chemical_name_systematic
;
 ?
;
_space_group_IT_number 2
_symmetry_cell_setting triclinic
_symmetry_space_group_name_Hall '-P 1'
_symmetry_space_group_name_H-M 'P -1'
_atom_sites_solution_hydrogens geom
_atom_sites_solution_primary direct
_atom_sites_solution_secondary difmap
_audit_creation_method SHELXL-97
_cell_angle_alpha 85.808(3)
_cell_angle_beta 71.051(2)
_cell_angle_gamma 86.101(3)
_cell_formula_units_Z 2
_cell_length_a 10.1390(14)
_cell_length_b 10.6335(16)
_cell_length_c 12.1689(18)
_cell_measurement_reflns_used 0
_cell_measurement_temperature 200(2)
_cell_measurement_theta_max 0
_cell_measurement_theta_min 0
_cell_volume 1236.2(3)
_computing_molecular_graphics 'Ortep-3 for Windows (Farrugia, 1997)'
_computing_publication_material 'WinGX publication routines (Farrugia, 1999)'
_computing_structure_refinement 'SHELXL-97 (Sheldrick, 1997)'
_computing_structure_solution 'SHELXS-86 (Sheldrick, 1986)'
_diffrn_ambient_temperature 200(2)
_diffrn_measured_fraction_theta_full 0.960
_diffrn_measured_fraction_theta_max 0.960
_diffrn_radiation_monochromator graphite
_diffrn_radiation_source 'fine-focus sealed tube'
_diffrn_radiation_type MoK\a
_diffrn_radiation_wavelength 0.71073
_diffrn_reflns_av_R_equivalents 0.0321
_diffrn_reflns_av_sigmaI/netI 0.0427
_diffrn_reflns_limit_h_max 12
_diffrn_reflns_limit_h_min -12
_diffrn_reflns_limit_k_max 12
_diffrn_reflns_limit_k_min -12
_diffrn_reflns_limit_l_max 14
_diffrn_reflns_limit_l_min -14
_diffrn_reflns_number 9454
_diffrn_reflns_theta_full 25.08
_diffrn_reflns_theta_max 25.08
_diffrn_reflns_theta_min 1.92
_exptl_absorpt_coefficient_mu 0.263
_exptl_absorpt_correction_T_max 0.9469
_exptl_absorpt_correction_T_min 0.8212
_exptl_absorpt_correction_type multi-scan
_exptl_crystal_colour colorless
_exptl_crystal_density_diffrn 1.263
_exptl_crystal_description prism
_exptl_crystal_F_000 500
_exptl_crystal_size_max 0.78
_exptl_crystal_size_mid 0.47
_exptl_crystal_size_min 0.21
_refine_diff_density_max 0.432
_refine_diff_density_min -0.431
_refine_diff_density_rms 0.089
_refine_ls_extinction_method none
_refine_ls_goodness_of_fit_ref 1.061
_refine_ls_hydrogen_treatment constr
_refine_ls_matrix_type full
_refine_ls_number_parameters 289
_refine_ls_number_reflns 4218
_refine_ls_number_restraints 0
_refine_ls_restrained_S_all 1.061
_refine_ls_R_factor_all 0.0561
_refine_ls_R_factor_gt 0.0469
_refine_ls_shift/su_max 0.000
_refine_ls_shift/su_mean 0.000
_refine_ls_structure_factor_coef Fsqd
_refine_ls_weighting_details 'calc w=1/[\s^2^(Fo^2^)+(0.0816P)^2^+0.5645P] where P=(Fo^2^+2Fc^2^)/3'
_refine_ls_weighting_scheme calc
_refine_ls_wR_factor_gt 0.1339
_refine_ls_wR_factor_ref 0.1476
_reflns_number_gt 3535
_reflns_number_total 4218
_reflns_threshold_expression >2sigma(I)
_cod_data_source_file jo301764g_si_004.cif
_cod_data_source_block a12766
_cod_database_code 4027661

loop_
_symmetry_equiv_pos_as_xyz
'x, y, z'
'-x, -y, -z'

loop_
_atom_site_label
_atom_site_type_symbol
_atom_site_fract_x
_atom_site_fract_y
_atom_site_fract_z
_atom_site_U_iso_or_equiv
_atom_site_adp_type
_atom_site_occupancy
_atom_site_symmetry_multiplicity
_atom_site_calc_flag
_atom_site_refinement_flags
C1 C 0.2963(2) 0.3910(2) 0.4569(2) 0.0355(5) Uani 1 1 d .
C2 C 0.4395(2) 0.3688(2) 0.4283(2) 0.0396(5) Uani 1 1 d .
H2 H 0.4842 0.3746 0.4852 0.048 Uiso 1 1 calc R
C3 C 0.5164(2) 0.3384(2) 0.3167(2) 0.0437(6) Uani 1 1 d .
H3 H 0.6147 0.3249 0.2971 0.052 Uiso 1 1 calc R
C4 C 0.4538(3) 0.3272(2) 0.2329(2) 0.0417(6) Uani 1 1 d .
C5 C 0.5371(3) 0.2934(3) 0.1118(2) 0.0608(8) Uani 1 1 d .
H5A H 0.6362 0.2830 0.1051 0.091 Uiso 1 1 calc R
H5B H 0.5243 0.3609 0.0563 0.091 Uiso 1 1 calc R
H5C H 0.5054 0.2143 0.0947 0.091 Uiso 1 1 calc R
C6 C 0.3098(3) 0.3483(2) 0.2638(2) 0.0459(6) Uani 1 1 d .
H6 H 0.2651 0.3397 0.2074 0.055 Uiso 1 1 calc R
C7 C 0.2309(2) 0.3811(2) 0.3730(2) 0.0428(6) Uani 1 1 d .
H7 H 0.1329 0.3970 0.3917 0.051 Uiso 1 1 calc R
C8 C 0.1836(2) 0.1966(2) 0.6907(2) 0.0394(5) Uani 1 1 d .
H8A H 0.2259 0.2132 0.7507 0.047 Uiso 1 1 calc R
H8B H 0.2577 0.1666 0.6209 0.047 Uiso 1 1 calc R
C9 C 0.0698(2) 0.1019(2) 0.73700(19) 0.0348(5) Uani 1 1 d .
C10 C 0.0974(2) -0.0116(2) 0.7804(2) 0.0376(5) Uani 1 1 d .
C11 C 0.0086(2) -0.1169(2) 0.8402(2) 0.0374(5) Uani 1 1 d .
C12 C 0.0424(3) -0.2399(2) 0.8039(2) 0.0425(6) Uani 1 1 d .
H12 H 0.1190 -0.2553 0.7357 0.051 Uiso 1 1 calc R
C13 C -0.0347(3) -0.3398(2) 0.8663(2) 0.0464(6) Uani 1 1 d .
H13 H -0.0094 -0.4229 0.8406 0.056 Uiso 1 1 calc R
C14 C -0.1481(3) -0.3205(2) 0.9656(2) 0.0436(6) Uani 1 1 d .
C15 C -0.2306(3) -0.4299(3) 1.0332(3) 0.0609(8) Uani 1 1 d .
H15A H -0.3072 -0.3986 1.0995 0.091 Uiso 1 1 calc R
H15B H -0.1694 -0.4895 1.0616 0.091 Uiso 1 1 calc R
H15C H -0.2690 -0.4727 0.9825 0.091 Uiso 1 1 calc R
C16 C -0.1827(3) -0.1974(2) 1.0001(2) 0.0446(6) Uani 1 1 d .
H16 H -0.2614 -0.1817 1.0667 0.054 Uiso 1 1 calc R
C17 C -0.1052(3) -0.0973(2) 0.9395(2) 0.0411(6) Uani 1 1 d .
H17 H -0.1300 -0.0144 0.9660 0.049 Uiso 1 1 calc R
C18 C -0.0651(2) 0.1598(2) 0.71794(19) 0.0328(5) Uani 1 1 d .
C19 C -0.1600(3) 0.2217(2) 0.8301(2) 0.0425(6) Uani 1 1 d .
H19A H -0.2093 0.1546 0.8862 0.051 Uiso 1 1 calc R
H19B H -0.1003 0.2626 0.8659 0.051 Uiso 1 1 calc R
C20 C -0.2662(3) 0.3182(3) 0.8100(2) 0.0516(7) Uani 1 1 d .
H20 H -0.2602 0.4031 0.8267 0.062 Uiso 1 1 calc R
C21 C -0.3671(3) 0.2919(3) 0.7706(3) 0.0561(7) Uani 1 1 d .
H21 H -0.4279 0.3593 0.7579 0.067 Uiso 1 1 calc R
C22 C -0.3916(3) 0.1611(3) 0.7447(3) 0.0592(8) Uani 1 1 d .
H22A H -0.4800 0.1638 0.7263 0.071 Uiso 1 1 calc R
H22B H -0.4041 0.1056 0.8160 0.071 Uiso 1 1 calc R
C23 C -0.2754(2) 0.1011(2) 0.6442(2) 0.0408(6) Uani 1 1 d .
C24 C -0.3304(3) -0.0225(3) 0.6241(3) 0.0678(9) Uani 1 1 d .
H24A H -0.3494 -0.0780 0.6948 0.102 Uiso 1 1 calc R
H24B H -0.2604 -0.0640 0.5596 0.102 Uiso 1 1 calc R
H24C H -0.4167 -0.0047 0.6048 0.102 Uiso 1 1 calc R
C25 C -0.2470(3) 0.1843(3) 0.5329(2) 0.0525(7) Uani 1 1 d .
H25A H -0.1715 0.1449 0.4708 0.079 Uiso 1 1 calc R
H25B H -0.2197 0.2672 0.5458 0.079 Uiso 1 1 calc R
H25C H -0.3317 0.1945 0.5103 0.079 Uiso 1 1 calc R
C26 C -0.1414(2) 0.0629(2) 0.6760(2) 0.0365(5) Uani 1 1 d .
H26A H -0.1655 -0.0061 0.7372 0.044 Uiso 1 1 calc R
H26B H -0.0729 0.0262 0.6065 0.044 Uiso 1 1 calc R
C27 C -0.0043(2) 0.2648(2) 0.6238(2) 0.0337(5) Uani 1 1 d .
H27A H 0.0336 0.2308 0.5455 0.040 Uiso 1 1 calc R
H27B H -0.0753 0.3332 0.6231 0.040 Uiso 1 1 calc R
N1 N 0.10718(19) 0.30911(18) 0.66184(16) 0.0366(4) Uani 1 1 d .
O1 O 0.09503(18) 0.52930(15) 0.58779(17) 0.0497(5) Uani 1 1 d .
O2 O 0.28815(19) 0.45015(18) 0.66081(16) 0.0532(5) Uani 1 1 d .
S1 S 0.19538(6) 0.43143(5) 0.59734(5) 0.0393(2) Uani 1 1 d .
Cl1 Cl 0.27356(6) -0.04577(6) 0.77267(6) 0.0504(2) Uani 1 1 d .

loop_
_atom_site_aniso_label
_atom_site_aniso_U_11
_atom_site_aniso_U_22
_atom_site_aniso_U_33
_atom_site_aniso_U_23
_atom_site_aniso_U_13
_atom_site_aniso_U_12
C1 0.0330(11) 0.0312(12) 0.0404(13) 0.0054(9) -0.0094(10) -0.0084(9)
C2 0.0338(12) 0.0375(13) 0.0491(14) -0.0004(10) -0.0148(11) -0.0069(10)
C3 0.0306(11) 0.0403(14) 0.0573(16) -0.0027(11) -0.0091(11) -0.0058(10)
C4 0.0437(13) 0.0341(13) 0.0416(13) 0.0101(10) -0.0073(11) -0.0083(10)
C5 0.0629(18) 0.0645(19) 0.0454(16) 0.0061(13) -0.0055(13) -0.0064(15)
C6 0.0480(14) 0.0522(15) 0.0395(14) 0.0127(11) -0.0185(11) -0.0087(12)
C7 0.0324(12) 0.0492(15) 0.0465(14) 0.0118(11) -0.0145(11) -0.0068(10)
C8 0.0344(11) 0.0463(14) 0.0383(13) 0.0055(10) -0.0130(10) -0.0078(10)
C9 0.0318(11) 0.0409(13) 0.0311(11) 0.0015(9) -0.0094(9) -0.0058(10)
C10 0.0317(11) 0.0452(14) 0.0361(12) 0.0017(10) -0.0123(10) -0.0011(10)
C11 0.0379(12) 0.0398(13) 0.0376(12) 0.0054(10) -0.0180(10) -0.0008(10)
C12 0.0418(13) 0.0435(14) 0.0422(14) 0.0018(11) -0.0151(11) 0.0008(11)
C13 0.0541(15) 0.0393(14) 0.0506(15) 0.0026(11) -0.0245(13) -0.0023(12)
C14 0.0520(14) 0.0462(14) 0.0391(13) 0.0106(11) -0.0244(12) -0.0113(12)
C15 0.0752(19) 0.0601(18) 0.0499(16) 0.0173(13) -0.0234(15) -0.0249(15)
C16 0.0487(14) 0.0541(16) 0.0310(12) 0.0065(11) -0.0134(11) -0.0089(12)
C17 0.0478(13) 0.0409(13) 0.0354(13) 0.0029(10) -0.0157(11) -0.0013(11)
C18 0.0295(10) 0.0342(12) 0.0331(11) 0.0053(9) -0.0086(9) -0.0055(9)
C19 0.0421(13) 0.0447(14) 0.0352(13) 0.0030(10) -0.0061(10) -0.0025(11)
C20 0.0534(15) 0.0500(16) 0.0417(14) -0.0042(12) -0.0037(12) 0.0074(13)
C21 0.0447(15) 0.0568(18) 0.0544(17) 0.0026(13) -0.0027(13) 0.0101(13)
C22 0.0364(13) 0.0652(19) 0.0695(19) 0.0127(15) -0.0109(13) -0.0060(13)
C23 0.0360(12) 0.0357(13) 0.0528(15) 0.0039(10) -0.0178(11) -0.0054(10)
C24 0.0625(18) 0.0510(17) 0.107(3) 0.0066(16) -0.0497(19) -0.0195(15)
C25 0.0500(15) 0.0575(17) 0.0573(17) 0.0120(13) -0.0295(13) -0.0077(13)
C26 0.0362(12) 0.0306(12) 0.0433(13) 0.0032(10) -0.0141(10) -0.0049(10)
C27 0.0291(10) 0.0348(12) 0.0360(12) 0.0041(9) -0.0087(9) -0.0076(9)
N1 0.0315(9) 0.0402(11) 0.0374(10) 0.0065(8) -0.0100(8) -0.0110(8)
O1 0.0422(9) 0.0332(9) 0.0644(12) -0.0004(8) -0.0042(8) -0.0044(8)
O2 0.0500(10) 0.0625(12) 0.0494(11) -0.0065(9) -0.0138(8) -0.0258(9)
S1 0.0350(3) 0.0371(4) 0.0432(4) -0.0008(2) -0.0073(3) -0.0119(3)
Cl1 0.0359(3) 0.0517(4) 0.0657(4) 0.0037(3) -0.0212(3) 0.0016(3)

loop_
_atom_type_symbol
_atom_type_description
_atom_type_scat_dispersion_real
_atom_type_scat_dispersion_imag
_atom_type_scat_source
C C 0.0033 0.0016 'International Tables Vol C Tables 4.2.6.8 and 6.1.1.4'
H H 0.0000 0.0000 'International Tables Vol C Tables 4.2.6.8 and 6.1.1.4'
N N 0.0061 0.0033 'International Tables Vol C Tables 4.2.6.8 and 6.1.1.4'
O O 0.0106 0.0060 'International Tables Vol C Tables 4.2.6.8 and 6.1.1.4'
S S 0.1246 0.1234 'International Tables Vol C Tables 4.2.6.8 and 6.1.1.4'
Cl Cl 0.1484 0.1585 'International Tables Vol C Tables 4.2.6.8 and 6.1.1.4'

loop_
_geom_angle_atom_site_label_1
_geom_angle_atom_site_label_2
_geom_angle_atom_site_label_3
_geom_angle
C2 C1 C7 119.9(2)
C2 C1 S1 120.77(18)
C7 C1 S1 119.28(17)
C3 C2 C1 119.5(2)
C3 C2 H2 120.3
C1 C2 H2 120.3
C2 C3 C4 121.5(2)
C2 C3 H3 119.3
C4 C3 H3 119.3
C3 C4 C6 118.1(2)
C3 C4 C5 121.6(2)
C6 C4 C5 120.3(2)
C4 C5 H5A 109.5
C4 C5 H5B 109.5
H5A C5 H5B 109.5
C4 C5 H5C 109.5
H5A C5 H5C 109.5
H5B C5 H5C 109.5
C7 C6 C4 121.8(2)
C7 C6 H6 119.1
C4 C6 H6 119.1
C6 C7 C1 119.1(2)
C6 C7 H7 120.4
C1 C7 H7 120.4
N1 C8 C9 102.56(17)
N1 C8 H8A 111.3
C9 C8 H8A 111.3
N1 C8 H8B 111.3
C9 C8 H8B 111.3
H8A C8 H8B 109.2
C10 C9 C8 120.6(2)
C10 C9 C18 130.6(2)
C8 C9 C18 108.73(18)
C9 C10 C11 132.9(2)
C9 C10 Cl1 115.83(17)
C11 C10 Cl1 111.16(16)
C17 C11 C12 118.2(2)
C17 C11 C10 120.6(2)
C12 C11 C10 121.0(2)
C13 C12 C11 120.7(2)
C13 C12 H12 119.7
C11 C12 H12 119.7
C12 C13 C14 121.2(2)
C12 C13 H13 119.4
C14 C13 H13 119.4
C13 C14 C16 117.8(2)
C13 C14 C15 120.8(3)
C16 C14 C15 121.4(3)
C14 C15 H15A 109.5
C14 C15 H15B 109.5
H15A C15 H15B 109.5
C14 C15 H15C 109.5
H15A C15 H15C 109.5
H15B C15 H15C 109.5
C17 C16 C14 121.5(2)
C17 C16 H16 119.3
C14 C16 H16 119.3
C16 C17 C11 120.6(2)
C16 C17 H17 119.7
C11 C17 H17 119.7
C26 C18 C9 111.97(18)
C26 C18 C27 112.65(18)
C9 C18 C27 100.22(16)
C26 C18 C19 112.39(18)
C9 C18 C19 110.01(18)
C27 C18 C19 108.94(18)
C20 C19 C18 114.08(19)
C20 C19 H19A 108.7
C18 C19 H19A 108.7
C20 C19 H19B 108.7
C18 C19 H19B 108.7
H19A C19 H19B 107.6
C21 C20 C19 123.8(3)
C21 C20 H20 118.1
C19 C20 H20 118.1
C20 C21 C22 123.6(3)
C20 C21 H21 118.2
C22 C21 H21 118.2
C21 C22 C23 115.6(2)
C21 C22 H22A 108.4
C23 C22 H22A 108.4
C21 C22 H22B 108.4
C23 C22 H22B 108.4
H22A C22 H22B 107.5
C25 C23 C24 107.9(2)
C25 C23 C22 111.1(2)
C24 C23 C22 106.2(2)
C25 C23 C26 112.87(19)
C24 C23 C26 105.5(2)
C22 C23 C26 112.7(2)
C23 C24 H24A 109.5
C23 C24 H24B 109.5
H24A C24 H24B 109.5
C23 C24 H24C 109.5
H24A C24 H24C 109.5
H24B C24 H24C 109.5
C23 C25 H25A 109.5
C23 C25 H25B 109.5
H25A C25 H25B 109.5
C23 C25 H25C 109.5
H25A C25 H25C 109.5
H25B C25 H25C 109.5
C18 C26 C23 121.37(19)
C18 C26 H26A 107.0
C23 C26 H26A 107.0
C18 C26 H26B 107.0
C23 C26 H26B 107.0
H26A C26 H26B 106.7
N1 C27 C18 101.95(16)
N1 C27 H27A 111.4
C18 C27 H27A 111.4
N1 C27 H27B 111.4
C18 C27 H27B 111.4
H27A C27 H27B 109.2
C8 N1 C27 106.87(17)
C8 N1 S1 118.42(14)
C27 N1 S1 121.52(14)
O2 S1 O1 119.96(12)
O2 S1 N1 105.84(10)
O1 S1 N1 106.50(10)
O2 S1 C1 107.98(11)
O1 S1 C1 108.33(11)
N1 S1 C1 107.66(10)

loop_
_geom_bond_atom_site_label_1
_geom_bond_atom_site_label_2
_geom_bond_distance
C1 C2 1.386(3)
C1 C7 1.399(3)
C1 S1 1.751(2)
C2 C3 1.377(4)
C2 H2 0.9500
C3 C4 1.380(3)
C3 H3 0.9500
C4 C6 1.391(4)
C4 C5 1.498(4)
C5 H5A 0.9800
C5 H5B 0.9800
C5 H5C 0.9800
C6 C7 1.366(4)
C6 H6 0.9500
C7 H7 0.9500
C8 N1 1.464(3)
C8 C9 1.521(3)
C8 H8A 0.9900
C8 H8B 0.9900
C9 C10 1.331(3)
C9 C18 1.541(3)
C10 C11 1.479(3)
C10 Cl1 1.771(2)
C11 C17 1.390(3)
C11 C12 1.395(4)
C12 C13 1.388(3)
C12 H12 0.9500
C13 C14 1.387(4)
C13 H13 0.9500
C14 C16 1.391(4)
C14 C15 1.509(3)
C15 H15A 0.9800
C15 H15B 0.9800
C15 H15C 0.9800
C16 C17 1.385(3)
C16 H16 0.9500
C17 H17 0.9500
C18 C26 1.537(3)
C18 C27 1.545(3)
C18 C19 1.554(3)
C19 C20 1.502(4)
C19 H19A 0.9900
C19 H19B 0.9900
C20 C21 1.316(4)
C20 H20 0.9500
C21 C22 1.502(4)
C21 H21 0.9500
C22 C23 1.539(4)
C22 H22A 0.9900
C22 H22B 0.9900
C23 C25 1.519(3)
C23 C24 1.528(4)
C23 C26 1.550(3)
C24 H24A 0.9800
C24 H24B 0.9800
C24 H24C 0.9800
C25 H25A 0.9800
C25 H25B 0.9800
C25 H25C 0.9800
C26 H26A 0.9900
C26 H26B 0.9900
C27 N1 1.469(3)
C27 H27A 0.9900
C27 H27B 0.9900
N1 S1 1.6311(18)
O1 S1 1.4307(18)
O2 S1 1.4284(18)
